data_2226827
loop_
_publ_author_name
'Choi, Hong Dae'
'Seo, Pil Ja'
'Son, Byeng Wha'
'Lee, Uk'

_publ_section_title
;
 3-Ethylsulfanyl-2,5-diphenyl-1-benzofuran
;
_journal_coeditor_code CS2130
_journal_issue 8
_journal_name_full 'Acta Crystallographica Section E'
_journal_page_first o2081
_journal_paper_doi 10.1107/S1600536810028308
_journal_volume 66
_journal_year 2010
_chemical_formula_iupac 'C22 H18 O S'
_chemical_formula_moiety 'C22 H18 O S'
_chemical_formula_sum 'C22 H18 O S'
_chemical_formula_weight 330.42
_chemical_name_systematic
;
3-Ethylsulfanyl-2,5-diphenyl-1-benzofuran
;
_space_group_IT_number 4
_symmetry_cell_setting monoclinic
_symmetry_space_group_name_Hall 'P 2yb'
_symmetry_space_group_name_H-M 'P 1 21 1'
_atom_sites_solution_hydrogens difmap
_atom_sites_solution_primary direct
_atom_sites_solution_secondary difmap
_cell_angle_alpha 90.00
_cell_angle_beta 112.4740(10)
_cell_angle_gamma 90.00
_cell_formula_units_Z 2
_cell_length_a 10.4968(3)
_cell_length_b 7.2025(2)
_cell_length_c 12.0783(3)
_cell_measurement_reflns_used 5754
_cell_measurement_temperature 174(2)
_cell_measurement_theta_max 27.55
_cell_measurement_theta_min 2.19
_cell_volume 843.81(4)
_computing_cell_refinement '<i>SAINT</i> (Bruker, 2009)'
_computing_data_collection '<i>APEX2</i> (Bruker, 2009)'
_computing_data_reduction '<i>SAINT</i> (Bruker, 2009)'
_computing_molecular_graphics '<i>ORTEP-3</i> (Farrugia, 1997) and <i>DIAMOND</i> (Brandenburg, 1998)'
_computing_publication_material '<i>SHELXL97</i> (Sheldrick, 2008)'
_computing_structure_refinement '<i>SHELXL97</i> (Sheldrick, 2008)'
_computing_structure_solution '<i>SHELXS97</i> (Sheldrick, 2008)'
_diffrn_ambient_temperature 174(2)
_diffrn_detector_area_resol_mean 10.0
_diffrn_measured_fraction_theta_full 0.998
_diffrn_measured_fraction_theta_max 0.998
_diffrn_measurement_device_type 'Bruker SMART APEXII CCD'
_diffrn_measurement_method '\f and \w scans'
_diffrn_radiation_monochromator 'graphite multilayer'
_diffrn_radiation_source 'rotating anode'
_diffrn_radiation_type MoK\a
_diffrn_radiation_wavelength 0.71073
_diffrn_reflns_av_R_equivalents 0.0283
_diffrn_reflns_av_sigmaI/netI 0.0348
_diffrn_reflns_limit_h_max 13
_diffrn_reflns_limit_h_min -13
_diffrn_reflns_limit_k_max 9
_diffrn_reflns_limit_k_min -8
_diffrn_reflns_limit_l_max 15
_diffrn_reflns_limit_l_min -15
_diffrn_reflns_number 7930
_diffrn_reflns_theta_full 27.55
_diffrn_reflns_theta_max 27.55
_diffrn_reflns_theta_min 1.82
_diffrn_standards_number 0
_exptl_absorpt_coefficient_mu 0.196
_exptl_absorpt_correction_T_max 0.9655
_exptl_absorpt_correction_T_min 0.9544
_exptl_absorpt_correction_type multi-scan
_exptl_absorpt_process_details '(SADABS; Bruker, 2009)'
_exptl_crystal_colour colourless
_exptl_crystal_density_diffrn 1.300
_exptl_crystal_density_method 'not measured'
_exptl_crystal_description block
_exptl_crystal_F_000 348
_exptl_crystal_size_max 0.24
_exptl_crystal_size_mid 0.20
_exptl_crystal_size_min 0.18
_refine_diff_density_max 0.204
_refine_diff_density_min -0.237
_refine_ls_abs_structure_details 'Flack (1983), 1271 Friedel pairs'
_refine_ls_abs_structure_Flack 0.05(6)
_refine_ls_extinction_method none
_refine_ls_goodness_of_fit_ref 1.057
_refine_ls_hydrogen_treatment constr
_refine_ls_matrix_type full
_refine_ls_number_parameters 218
_refine_ls_number_reflns 3380
_refine_ls_number_restraints 1
_refine_ls_restrained_S_all 1.057
_refine_ls_R_factor_all 0.0330
_refine_ls_R_factor_gt 0.0311
_refine_ls_shift/su_max 0.000
_refine_ls_shift/su_mean 0.000
_refine_ls_structure_factor_coef Fsqd
_refine_ls_weighting_details 'calc w=1/[\s^2^(Fo^2^)+(0.0418P)^2^+0.1018P] where P=(Fo^2^+2Fc^2^)/3'
_refine_ls_weighting_scheme calc
_refine_ls_wR_factor_gt 0.0791
_refine_ls_wR_factor_ref 0.0801
_reflns_number_gt 3229
_reflns_number_total 3380
_reflns_threshold_expression I>2\s(I)
_cod_data_source_file cs2130.cif
_cod_data_source_block I
_cod_original_sg_symbol_H-M 'P 21'
_cod_database_code 2226827
_cod_database_fobs_code 2226827

loop_
_symmetry_equiv_pos_as_xyz
'x, y, z'
'-x, y+1/2, -z'

loop_
_atom_site_type_symbol
_atom_site_label
_atom_site_fract_x
_atom_site_fract_y
_atom_site_fract_z
_atom_site_U_iso_or_equiv
_atom_site_adp_type
_atom_site_calc_flag
_atom_site_refinement_flags
_atom_site_occupancy
_atom_site_disorder_assembly
_atom_site_disorder_group
S S 0.52254(4) 0.25661(7) 0.85171(3) 0.03269(11) Uani d . 1 . .
O O 0.64105(10) 0.32731(17) 0.57860(9) 0.0280(2) Uani d . 1 . .
C C1 0.54722(15) 0.2879(2) 0.71715(13) 0.0257(3) Uani d . 1 . .
C C2 0.43709(15) 0.2982(2) 0.60132(13) 0.0247(3) Uani d . 1 . .
C C3 0.29352(15) 0.2969(2) 0.55943(13) 0.0252(3) Uani d . 1 . .
H H3 0.2485 0.2815 0.6138 0.030 Uiso calc R 1 . .
C C4 0.21667(15) 0.3182(2) 0.43754(13) 0.0247(3) Uani d . 1 . .
C C5 0.28644(16) 0.3366(2) 0.35838(14) 0.0278(3) Uani d . 1 . .
H H5 0.2336 0.3477 0.2749 0.033 Uiso calc R 1 . .
C C6 0.42891(16) 0.3391(3) 0.39822(14) 0.0293(3) Uani d . 1 . .
H H6 0.4747 0.3519 0.3444 0.035 Uiso calc R 1 . .
C C7 0.50068(15) 0.3221(2) 0.51984(14) 0.0259(3) Uani d . 1 . .
C C8 0.66776(15) 0.3084(2) 0.69972(14) 0.0266(3) Uani d . 1 . .
C C9 0.06340(15) 0.3277(2) 0.39132(13) 0.0242(3) Uani d . 1 . .
C C10 -0.00910(15) 0.2388(3) 0.45240(14) 0.0275(3) Uani d . 1 . .
H H10 0.0395 0.1659 0.5212 0.033 Uiso calc R 1 . .
C C11 -0.15161(15) 0.2563(3) 0.41335(15) 0.0323(3) Uani d . 1 . .
H H11 -0.1996 0.1959 0.4558 0.039 Uiso calc R 1 . .
C C12 -0.22321(17) 0.3606(3) 0.31357(17) 0.0350(4) Uani d . 1 . .
H H12 -0.3203 0.3741 0.2879 0.042 Uiso calc R 1 . .
C C13 -0.15343(18) 0.4461(3) 0.25046(16) 0.0365(4) Uani d . 1 . .
H H13 -0.2031 0.5160 0.1805 0.044 Uiso calc R 1 . .
C C14 -0.01146(17) 0.4299(3) 0.28911(15) 0.0301(4) Uani d . 1 . .
H H14 0.0354 0.4893 0.2454 0.036 Uiso calc R 1 . .
C C15 0.81365(15) 0.3226(2) 0.77699(14) 0.0274(3) Uani d . 1 . .
C C16 0.86570(16) 0.2563(3) 0.89490(15) 0.0353(4) Uani d . 1 . .
H H16 0.8056 0.1992 0.9269 0.042 Uiso calc R 1 . .
C C17 1.00454(18) 0.2741(3) 0.96477(16) 0.0404(4) Uani d . 1 . .
H H17 1.0393 0.2287 1.0447 0.048 Uiso calc R 1 . .
C C18 1.09330(19) 0.3569(3) 0.91986(19) 0.0394(4) Uani d . 1 . .
H H18 1.1884 0.3690 0.9687 0.047 Uiso calc R 1 . .
C C19 1.04281(18) 0.4221(3) 0.80334(18) 0.0374(4) Uani d . 1 . .
H H19 1.1037 0.4793 0.7723 0.045 Uiso calc R 1 . .
C C20 0.90512(17) 0.4049(2) 0.73196(16) 0.0313(4) Uani d . 1 . .
H H20 0.8718 0.4491 0.6518 0.038 Uiso calc R 1 . .
C C21 0.45785(19) 0.4872(3) 0.86615(17) 0.0391(4) Uani d . 1 . .
H H21A 0.3815 0.5199 0.7900 0.047 Uiso calc R 1 . .
H H21B 0.4203 0.4841 0.9299 0.047 Uiso calc R 1 . .
C C22 0.5674(2) 0.6348(3) 0.89573(19) 0.0489(5) Uani d . 1 . .
H H22A 0.6086 0.6339 0.8354 0.073 Uiso calc R 1 . .
H H22B 0.6389 0.6100 0.9749 0.073 Uiso calc R 1 . .
H H22C 0.5260 0.7566 0.8962 0.073 Uiso calc R 1 . .

loop_
_atom_site_aniso_label
_atom_site_aniso_U_11
_atom_site_aniso_U_22
_atom_site_aniso_U_33
_atom_site_aniso_U_12
_atom_site_aniso_U_13
_atom_site_aniso_U_23
S 0.0348(2) 0.0388(2) 0.02657(19) -0.00208(19) 0.01411(16) 0.00605(19)
O 0.0247(5) 0.0343(6) 0.0265(5) -0.0002(5) 0.0113(4) -0.0006(5)
C1 0.0280(7) 0.0243(9) 0.0257(7) 0.0003(6) 0.0112(6) 0.0029(6)
C2 0.0298(7) 0.0220(9) 0.0242(7) -0.0011(6) 0.0124(6) -0.0006(6)
C3 0.0266(7) 0.0251(9) 0.0268(7) -0.0011(6) 0.0135(6) -0.0002(6)
C4 0.0264(7) 0.0222(8) 0.0275(7) -0.0027(6) 0.0124(6) -0.0017(6)
C5 0.0306(8) 0.0316(9) 0.0221(7) -0.0020(7) 0.0110(6) -0.0007(7)
C6 0.0322(8) 0.0334(9) 0.0278(8) -0.0022(7) 0.0175(7) -0.0015(7)
C7 0.0237(7) 0.0268(8) 0.0288(8) -0.0006(6) 0.0120(6) -0.0013(7)
C8 0.0298(7) 0.0240(8) 0.0264(7) 0.0028(6) 0.0113(6) 0.0008(6)
C9 0.0268(7) 0.0211(7) 0.0244(7) -0.0009(6) 0.0096(6) -0.0038(6)
C10 0.0276(7) 0.0260(8) 0.0293(7) -0.0020(7) 0.0115(6) -0.0007(7)
C11 0.0306(8) 0.0299(8) 0.0402(8) -0.0039(8) 0.0177(7) -0.0030(9)
C12 0.0238(8) 0.0355(10) 0.0425(10) -0.0022(7) 0.0090(7) -0.0037(8)
C13 0.0309(9) 0.0362(10) 0.0352(9) 0.0012(7) 0.0047(8) 0.0045(8)
C14 0.0300(9) 0.0293(9) 0.0303(8) -0.0038(7) 0.0107(7) 0.0020(7)
C15 0.0261(7) 0.0229(8) 0.0331(8) 0.0021(7) 0.0112(7) -0.0017(7)
C16 0.0308(8) 0.0367(9) 0.0378(8) 0.0019(8) 0.0123(7) 0.0029(9)
C17 0.0362(9) 0.0421(12) 0.0347(8) 0.0047(9) 0.0046(7) 0.0023(9)
C18 0.0260(8) 0.0352(10) 0.0491(11) 0.0029(7) 0.0054(8) -0.0021(9)
C19 0.0300(9) 0.0327(10) 0.0504(11) 0.0002(7) 0.0163(8) 0.0014(9)
C20 0.0284(8) 0.0275(9) 0.0375(9) 0.0024(7) 0.0119(7) 0.0026(7)
C21 0.0408(10) 0.0484(12) 0.0320(9) 0.0039(9) 0.0181(8) -0.0019(8)
C22 0.0638(13) 0.0459(12) 0.0350(10) -0.0056(10) 0.0168(10) -0.0048(9)

loop_
_atom_type_symbol
_atom_type_description
_atom_type_scat_dispersion_real
_atom_type_scat_dispersion_imag
_atom_type_scat_source
C C 0.0033 0.0016 'International Tables Vol C Tables 4.2.6.8 and 6.1.1.4'
H H 0.0000 0.0000 'International Tables Vol C Tables 4.2.6.8 and 6.1.1.4'
O O 0.0106 0.0060 'International Tables Vol C Tables 4.2.6.8 and 6.1.1.4'
S S 0.1246 0.1234 'International Tables Vol C Tables 4.2.6.8 and 6.1.1.4'

loop_
_geom_angle_atom_site_label_1
_geom_angle_atom_site_label_2
_geom_angle_atom_site_label_3
_geom_angle_site_symmetry_1
_geom_angle_site_symmetry_3
_geom_angle
_geom_angle_publ_flag
C1 S C21 . . 99.40(8) ?
C7 O C8 . . 106.70(11) ?
C8 C1 C2 . . 106.98(13) ?
C8 C1 S . . 128.97(12) ?
C2 C1 S . . 124.05(11) ?
C3 C2 C7 . . 119.15(14) ?
C3 C2 C1 . . 135.14(13) ?
C7 C2 C1 . . 105.64(13) ?
C4 C3 C2 . . 119.50(12) ?
C4 C3 H3 . . 120.2 ?
C2 C3 H3 . . 120.2 ?
C3 C4 C5 . . 119.01(13) ?
C3 C4 C9 . . 120.55(12) ?
C5 C4 C9 . . 120.42(14) ?
C6 C5 C4 . . 122.36(14) ?
C6 C5 H5 . . 118.8 ?
C4 C5 H5 . . 118.8 ?
C7 C6 C5 . . 116.58(13) ?
C7 C6 H6 . . 121.7 ?
C5 C6 H6 . . 121.7 ?
O C7 C6 . . 126.30(13) ?
O C7 C2 . . 110.36(13) ?
C6 C7 C2 . . 123.34(14) ?
C1 C8 O . . 110.31(13) ?
C1 C8 C15 . . 135.63(14) ?
O C8 C15 . . 114.01(12) ?
C14 C9 C10 . . 118.17(14) ?
C14 C9 C4 . . 121.24(13) ?
C10 C9 C4 . . 120.55(14) ?
C11 C10 C9 . . 120.68(16) ?
C11 C10 H10 . . 119.7 ?
C9 C10 H10 . . 119.7 ?
C12 C11 C10 . . 120.21(15) ?
C12 C11 H11 . . 119.9 ?
C10 C11 H11 . . 119.9 ?
C11 C12 C13 . . 119.87(15) ?
C11 C12 H12 . . 120.1 ?
C13 C12 H12 . . 120.1 ?
C14 C13 C12 . . 120.22(17) ?
C14 C13 H13 . . 119.9 ?
C12 C13 H13 . . 119.9 ?
C13 C14 C9 . . 120.83(15) ?
C13 C14 H14 . . 119.6 ?
C9 C14 H14 . . 119.6 ?
C16 C15 C20 . . 118.66(15) ?
C16 C15 C8 . . 122.16(14) ?
C20 C15 C8 . . 119.18(15) ?
C17 C16 C15 . . 119.99(16) ?
C17 C16 H16 . . 120.0 ?
C15 C16 H16 . . 120.0 ?
C18 C17 C16 . . 120.83(17) ?
C18 C17 H17 . . 119.6 ?
C16 C17 H17 . . 119.6 ?
C17 C18 C19 . . 119.55(17) ?
C17 C18 H18 . . 120.2 ?
C19 C18 H18 . . 120.2 ?
C20 C19 C18 . . 120.60(16) ?
C20 C19 H19 . . 119.7 ?
C18 C19 H19 . . 119.7 ?
C19 C20 C15 . . 120.36(16) ?
C19 C20 H20 . . 119.8 ?
C15 C20 H20 . . 119.8 ?
C22 C21 S . . 112.73(14) ?
C22 C21 H21A . . 109.0 ?
S C21 H21A . . 109.0 ?
C22 C21 H21B . . 109.0 ?
S C21 H21B . . 109.0 ?
H21A C21 H21B . . 107.8 ?
C21 C22 H22A . . 109.5 ?
C21 C22 H22B . . 109.5 ?
H22A C22 H22B . . 109.5 ?
C21 C22 H22C . . 109.5 ?
H22A C22 H22C . . 109.5 ?
H22B C22 H22C . . 109.5 ?

loop_
_geom_bond_atom_site_label_1
_geom_bond_atom_site_label_2
_geom_bond_site_symmetry_2
_geom_bond_distance
_geom_bond_publ_flag
S C1 . 1.7550(10) ?
S C21 . 1.828(2) ?
O C7 . 1.370(2) ?
O C8 . 1.387(2) ?
C1 C8 . 1.368(2) ?
C1 C2 . 1.436(2) ?
C2 C3 . 1.394(2) ?
C2 C7 . 1.395(2) ?
C3 C4 . 1.391(2) ?
C3 H3 . 0.9500 ?
C4 C5 . 1.416(2) ?
C4 C9 . 1.489(2) ?
C5 C6 . 1.385(2) ?
C5 H5 . 0.9500 ?
C6 C7 . 1.376(2) ?
C6 H6 . 0.9500 ?
C8 C15 . 1.461(2) ?
C9 C14 . 1.394(2) ?
C9 C10 . 1.401(2) ?
C10 C11 . 1.392(2) ?
C10 H10 . 0.9500 ?
C11 C12 . 1.375(3) ?
C11 H11 . 0.9500 ?
C12 C13 . 1.387(3) ?
C12 H12 . 0.9500 ?
C13 C14 . 1.386(2) ?
C13 H13 . 0.9500 ?
C14 H14 . 0.9500 ?
C15 C16 . 1.400(2) ?
C15 C20 . 1.403(2) ?
C16 C17 . 1.383(2) ?
C16 H16 . 0.9500 ?
C17 C18 . 1.380(3) ?
C17 H17 . 0.9500 ?
C18 C19 . 1.383(3) ?
C18 H18 . 0.9500 ?
C19 C20 . 1.377(2) ?
C19 H19 . 0.9500 ?
C20 H20 . 0.9500 ?
C21 C22 . 1.505(3) ?
C21 H21A . 0.9900 ?
C21 H21B . 0.9900 ?
C22 H22A . 0.9800 ?
C22 H22B . 0.9800 ?
C22 H22C . 0.9800 ?

loop_
_geom_hbond_atom_site_label_D
_geom_hbond_atom_site_label_H
_geom_hbond_atom_site_label_A
_geom_hbond_site_symmetry_A
_geom_hbond_distance_DH
_geom_hbond_distance_HA
_geom_hbond_distance_DA
_geom_hbond_angle_DHA
_geom_hbond_publ_flag
C10 H10 Cg1 2_546 0.95 2.73 3.592(3) 151.7 y
C14 H14 Cg2 2_656 0.95 2.79 3.549(3) 138.1 y

loop_
_geom_torsion_atom_site_label_1
_geom_torsion_atom_site_label_2
_geom_torsion_atom_site_label_3
_geom_torsion_atom_site_label_4
_geom_torsion_site_symmetry_1
_geom_torsion_site_symmetry_2
_geom_torsion_site_symmetry_3
_geom_torsion_site_symmetry_4
_geom_torsion
_geom_torsion_publ_flag
C21 S C1 C8 . . . . 106.15(17) ?
C21 S C1 C2 . . . . -73.27(15) ?
C8 C1 C2 C3 . . . . -176.13(17) ?
S C1 C2 C3 . . . . 3.4(3) ?
C8 C1 C2 C7 . . . . 0.84(18) ?
S C1 C2 C7 . . . . -179.64(12) ?
C7 C2 C3 C4 . . . . 0.4(2) ?
C1 C2 C3 C4 . . . . 177.06(16) ?
C2 C3 C4 C5 . . . . 1.4(2) ?
C2 C3 C4 C9 . . . . -176.65(14) ?
C3 C4 C5 C6 . . . . -1.8(3) ?
C9 C4 C5 C6 . . . . 176.31(15) ?
C4 C5 C6 C7 . . . . 0.2(3) ?
C8 O C7 C6 . . . . 178.86(16) ?
C8 O C7 C2 . . . . -0.62(18) ?
C5 C6 C7 O . . . . -177.68(15) ?
C5 C6 C7 C2 . . . . 1.7(3) ?
C3 C2 C7 O . . . . 177.43(13) ?
C1 C2 C7 O . . . . -0.13(18) ?
C3 C2 C7 C6 . . . . -2.1(3) ?
C1 C2 C7 C6 . . . . -179.63(16) ?
C2 C1 C8 O . . . . -1.26(18) ?
S C1 C8 O . . . . 179.25(12) ?
C2 C1 C8 C15 . . . . 175.57(17) ?
S C1 C8 C15 . . . . -3.9(3) ?
C7 O C8 C1 . . . . 1.18(17) ?
C7 O C8 C15 . . . . -176.39(13) ?
C3 C4 C9 C14 . . . . 149.59(16) ?
C5 C4 C9 C14 . . . . -28.4(2) ?
C3 C4 C9 C10 . . . . -28.1(2) ?
C5 C4 C9 C10 . . . . 153.88(17) ?
C14 C9 C10 C11 . . . . -1.5(2) ?
C4 C9 C10 C11 . . . . 176.25(16) ?
C9 C10 C11 C12 . . . . 0.3(3) ?
C10 C11 C12 C13 . . . . 1.1(3) ?
C11 C12 C13 C14 . . . . -1.3(3) ?
C12 C13 C14 C9 . . . . 0.2(3) ?
C10 C9 C14 C13 . . . . 1.2(3) ?
C4 C9 C14 C13 . . . . -176.49(16) ?
C1 C8 C15 C16 . . . . 21.8(3) ?
O C8 C15 C16 . . . . -161.40(16) ?
C1 C8 C15 C20 . . . . -158.25(19) ?
O C8 C15 C20 . . . . 18.5(2) ?
C20 C15 C16 C17 . . . . 0.5(3) ?
C8 C15 C16 C17 . . . . -179.59(17) ?
C15 C16 C17 C18 . . . . 0.1(3) ?
C16 C17 C18 C19 . . . . -0.3(3) ?
C17 C18 C19 C20 . . . . -0.1(3) ?
C18 C19 C20 C15 . . . . 0.7(3) ?
C16 C15 C20 C19 . . . . -0.9(3) ?
C8 C15 C20 C19 . . . . 179.21(16) ?
C1 S C21 C22 . . . . -70.50(15) ?

loop_
_cod_related_entry_id
_cod_related_entry_database
_cod_related_entry_code
1 ChemSpider 24745585
